data_7037766
loop_
_publ_author_name
'Reis, Samira G.'
'Briganti, Matteo'
'Martins, Daniel O. T. A.'
'Akpinar, Handan'
'Calancea, Sergiu'
'Guedes, Guilherme P.'
'Soriano, St\'ephane'
'Andruh, Marius'
'Cassaro, Rafael A. A.'
'Lahti, Paul M.'
'Totti, Federico'
'Vaz, Maria G. F.'

_publ_section_title
;
 First coordination compounds based on a bis(imino nitroxide) biradical
 and 4f metal ions: synthesis, crystal structures and magnetic properties.
;
_journal_issue 7
_journal_name_full 'Dalton transactions (Cambridge, England : 2003)'
_journal_page_first 2936
_journal_page_last 2944
_journal_paper_doi 10.1039/c5dt04469c
_journal_volume 45
_journal_year 2016
_chemical_formula_moiety 'C35 H32 F18 I N4 O9 Tb'
_chemical_formula_sum 'C35 H32 F18 I N4 O9 Tb'
_chemical_formula_weight 1280.48
_space_group_IT_number 14
_symmetry_cell_setting monoclinic
_symmetry_space_group_name_Hall '-P 2ybc'
_symmetry_space_group_name_H-M 'P 1 21/c 1'
_atom_sites_solution_hydrogens geom
_atom_sites_solution_primary direct
_atom_sites_solution_secondary difmap
_audit_creation_date 2014-09-03T16:17:00-00:00
_audit_creation_method 'WinGX routine CIF_UPDATE'
_audit_update_record
;
2015-05-29 deposited with the CCDC.
2015-12-23 downloaded from the CCDC.
;
_cell_angle_alpha 90
_cell_angle_beta 99.026(3)
_cell_angle_gamma 90
_cell_formula_units_Z 4
_cell_length_a 15.2202(4)
_cell_length_b 12.2385(3)
_cell_length_c 25.4334(7)
_cell_measurement_reflns_used 11666
_cell_measurement_temperature 120(1)
_cell_measurement_theta_max 29.5573
_cell_measurement_theta_min 1.8472
_cell_volume 4678.9(2)
_computing_cell_refinement
;
CrysAlisPro, Agilent Technologies,
Version 1.171.35.21 (release 20-01-2012 CrysAlis171 .NET)
(compiled Jan 23 2012,18:06:46)
;
_computing_data_collection
;
CrysAlisPro, Agilent Technologies,
Version 1.171.35.21 (release 20-01-2012 CrysAlis171 .NET)
(compiled Jan 23 2012,18:06:46)
;
_computing_data_reduction
;
CrysAlisPro, Agilent Technologies,
Version 1.171.35.21 (release 20-01-2012 CrysAlis171 .NET)
(compiled Jan 23 2012,18:06:46)
;
_computing_molecular_graphics
;   
Macrae, C. F., Edgington, P. R., McCabe, P. Pidcock, E., Shields, G. P.Taylor,
 R., Towler, M. & van de Streek, J. (2006).<i>J. Appl. Cryst.</i>
 <b>39</b>, 453--457.
;
_computing_structure_refinement 'SHELXL-97 (Sheldrick, 1997)'
_computing_structure_solution 'SHELXS-97 (Sheldrick, 1990)'
_diffrn_ambient_temperature 120(1)
_diffrn_detector_area_resol_mean 10.4186
_diffrn_measured_fraction_theta_full 1
_diffrn_measured_fraction_theta_max 1
_diffrn_measurement_device_type 'Xcalibur, Atlas, Gemini ultra'
_diffrn_measurement_method '\w scans'
_diffrn_radiation_monochromator graphite
_diffrn_radiation_source 'Enhance (Mo) X-ray Source'
_diffrn_radiation_type 'Mo K\a'
_diffrn_radiation_wavelength 0.71073
_diffrn_reflns_av_R_equivalents 0.0421
_diffrn_reflns_av_unetI/netI 0.0421
_diffrn_reflns_limit_h_max 18
_diffrn_reflns_limit_h_min -18
_diffrn_reflns_limit_k_max 12
_diffrn_reflns_limit_k_min -14
_diffrn_reflns_limit_l_max 30
_diffrn_reflns_limit_l_min -27
_diffrn_reflns_number 31832
_diffrn_reflns_theta_full 25.03
_diffrn_reflns_theta_max 25.03
_diffrn_reflns_theta_min 1.85
_exptl_absorpt_coefficient_mu 2.295
_exptl_absorpt_correction_T_max 1.00000
_exptl_absorpt_correction_T_min 0.79647
_exptl_absorpt_correction_type multi-scan
_exptl_absorpt_process_details
;
CrysAlisPro, Agilent Technologies,
Version 1.171.35.21 (release 20-01-2012 CrysAlis171 .NET)
(compiled Jan 23 2012,18:06:46)
Empirical absorption correction using spherical harmonics,
 implemented in SCALE3 ABSPACK scaling algorithm.
;
_exptl_crystal_colour pink
_exptl_crystal_density_diffrn 1.818
_exptl_crystal_density_method 'not measured'
_exptl_crystal_description Block
_exptl_crystal_F_000 2488
_exptl_crystal_recrystallization_method 'Re-crystallisation from solvent: n-heptane/chloroform'
_exptl_crystal_size_max 0.165
_exptl_crystal_size_mid 0.127
_exptl_crystal_size_min 0.091
_refine_diff_density_max 2.833
_refine_diff_density_min -1.549
_refine_diff_density_rms 0.139
_refine_ls_extinction_method none
_refine_ls_goodness_of_fit_ref 1.039
_refine_ls_hydrogen_treatment constr
_refine_ls_matrix_type full
_refine_ls_number_parameters 598
_refine_ls_number_reflns 8268
_refine_ls_number_restraints 23
_refine_ls_restrained_S_all 1.048
_refine_ls_R_factor_all 0.0632
_refine_ls_R_factor_gt 0.05
_refine_ls_shift/su_max 0
_refine_ls_shift/su_mean 0
_refine_ls_structure_factor_coef Fsqd
_refine_ls_weighting_details 'calc w=1/[\s^2^(Fo^2^)+(0.0568P)^2^+27.9766P] where P=(Fo^2^+2Fc^2^)/3'
_refine_ls_weighting_scheme calc
_refine_ls_wR_factor_gt 0.1199
_refine_ls_wR_factor_ref 0.1284
_reflns_number_gt 6836
_reflns_number_total 8273
_reflns_threshold_expression >2sigma(I)
_cod_data_source_file c5dt04469c2.cif
_cod_data_source_block tbhfacbir3
_cod_depositor_comments 'Adding full bibliography for 7037764--7037767.cif.'
_cod_original_sg_symbol_H-M 'P 21/c'
_cod_database_code 7037766

loop_
_symmetry_equiv_pos_as_xyz
'x, y, z'
'-x, y+1/2, -z+1/2'
'-x, -y, -z'
'x, -y-1/2, z-1/2'

loop_
_atom_site_label
_atom_site_type_symbol
_atom_site_fract_x
_atom_site_fract_y
_atom_site_fract_z
_atom_site_U_iso_or_equiv
_atom_site_adp_type
_atom_site_occupancy
_atom_site_symmetry_multiplicity
_atom_site_calc_flag
_atom_site_refinement_flags
_atom_site_disorder_assembly
_atom_site_disorder_group
Tb1 Tb 0.248848(19) 0.09196(2) 0.119559(12) 0.02454(11) Uani 1 1 d . . .
I1 I 0.04078(3) 0.65733(4) 0.12148(2) 0.04624(16) Uani 1 1 d . . .
O1 O 0.1075(3) 0.0884(3) 0.07435(16) 0.0237(9) Uani 1 1 d . . .
O5 O 0.2717(3) -0.0766(4) 0.07776(17) 0.0342(11) Uani 1 1 d . . .
O4 O 0.2244(3) -0.0504(4) 0.17713(18) 0.0331(11) Uani 1 1 d . . .
O3 O 0.1641(3) 0.1934(4) 0.17392(17) 0.0327(11) Uani 1 1 d . . .
O8 O 0.2670(3) 0.1253(4) 0.02800(18) 0.0332(11) Uani 1 1 d . . .
H8A H 0.3188 0.106 0.0233 0.05 Uiso 1 1 d R . .
H8B H 0.2599 0.1931 0.0212 0.05 Uiso 1 1 d R . .
O2 O 0.2901(3) 0.2763(4) 0.11550(18) 0.0333(11) Uani 1 1 d . . .
N1 N 0.0271(3) 0.1192(4) 0.0843(2) 0.0230(11) Uani 1 1 d . . .
C2 C 0.0437(4) 0.3183(5) 0.0725(2) 0.0255(14) Uani 1 1 d . . .
N2 N -0.0814(3) 0.2233(4) 0.1044(2) 0.0310(13) Uani 1 1 d . . .
F10 F 0.2946(4) -0.3021(4) 0.0329(2) 0.0659(14) Uani 1 1 d . . .
N4 N 0.2513(4) 0.3255(5) -0.0222(2) 0.0370(14) Uani 1 1 d . . .
O6 O 0.3414(3) 0.1252(5) 0.20192(19) 0.0415(12) Uani 1 1 d . . .
F11 F 0.4149(3) -0.2970(4) 0.08906(18) 0.0537(12) Uani 1 1 d . . .
C7 C 0.0998(4) 0.3181(5) 0.0347(2) 0.0257(14) Uani 1 1 d . . .
H7 H 0.1121 0.253 0.0184 0.031 Uiso 1 1 calc R . .
C6 C 0.1378(4) 0.4150(5) 0.0209(3) 0.0256(14) Uani 1 1 d . . .
C22 C 0.2889(5) 0.3543(6) 0.1474(3) 0.0394(17) Uani 1 1 d . . .
O9 O 0.1752(3) 0.5860(4) -0.0539(2) 0.0393(12) Uani 1 1 d . . .
O7 O 0.4016(3) 0.0716(5) 0.1095(2) 0.0499(14) Uani 1 1 d . . .
C4 C 0.0645(4) 0.5121(5) 0.0833(3) 0.0275(14) Uani 1 1 d . . .
C19 C -0.1698(5) 0.0933(7) 0.1483(4) 0.056(2) Uani 1 1 d . . .
H19A H -0.1312 0.1069 0.1813 0.084 Uiso 1 1 calc R . .
H19B H -0.1907 0.0192 0.1477 0.084 Uiso 1 1 calc R . .
H19C H -0.2196 0.1423 0.145 0.084 Uiso 1 1 calc R . .
C8 C 0.2027(4) 0.4098(5) -0.0168(3) 0.0282(14) Uani 1 1 d . . .
F12 F 0.3880(4) -0.1746(4) 0.0281(2) 0.0673(15) Uani 1 1 d . . .
F7 F 0.2642(4) -0.3026(4) 0.2395(2) 0.0767(18) Uani 1 1 d . . .
C27 C 0.2550(4) -0.1454(6) 0.1833(3) 0.0302(15) Uani 1 1 d . . .
C5 C 0.1206(4) 0.5125(5) 0.0451(3) 0.0292(14) Uani 1 1 d . . .
H5 H 0.1462 0.5773 0.0359 0.035 Uiso 1 1 calc R . .
C1 C -0.0018(4) 0.2190(5) 0.0863(2) 0.0227(13) Uani 1 1 d . . .
F8 F 0.1637(4) -0.1859(5) 0.2471(2) 0.0765(18) Uani 1 1 d . . .
C3 C 0.0257(4) 0.4166(5) 0.0974(3) 0.0283(14) Uani 1 1 d . . .
H3 H -0.0117 0.4173 0.123 0.034 Uiso 1 1 calc R . .
F9 F 0.2995(5) -0.1506(5) 0.2757(2) 0.0876(19) Uani 1 1 d . . .
C28 C 0.2972(4) -0.2038(6) 0.1483(3) 0.0331(16) Uani 1 1 d . . .
H28 H 0.3226 -0.2711 0.1587 0.04 Uiso 1 1 calc R . .
N3 N 0.2173(4) 0.4958(5) -0.0499(2) 0.0321(13) Uani 1 1 d . D .
C10 C 0.2808(4) 0.4623(6) -0.0861(3) 0.0374(17) Uani 1 1 d D . .
C15 C -0.0355(4) 0.0378(5) 0.1022(3) 0.0281(14) Uani 1 1 d . . .
C18 C -0.1190(4) 0.1113(5) 0.1023(3) 0.0313(15) Uani 1 1 d . . .
C24 C 0.1771(5) 0.2822(6) 0.1964(3) 0.0376(17) Uani 1 1 d . A .
C26 C 0.2454(6) -0.1980(7) 0.2367(3) 0.050(2) Uani 1 1 d . . .
C30 C 0.3516(5) -0.2360(6) 0.0616(3) 0.0406(17) Uani 1 1 d . . .
C34 C 0.4211(5) 0.1470(7) 0.2171(3) 0.0441(19) Uani 1 1 d . E .
C29 C 0.3026(4) -0.1640(5) 0.0979(3) 0.0300(15) Uani 1 1 d . . .
C32 C 0.4735(6) 0.0999(12) 0.1355(5) 0.090(2) Uani 1 1 d . B .
C21 C 0.3515(6) 0.4460(7) 0.1390(4) 0.057(2) Uani 1 1 d . . .
C20 C -0.1827(6) 0.1047(7) 0.0491(4) 0.059(2) Uani 1 1 d . . .
H20A H -0.223 0.1655 0.0462 0.088 Uiso 1 1 calc R . .
H20B H -0.2157 0.0377 0.0476 0.088 Uiso 1 1 calc R . .
H20C H -0.1489 0.1069 0.0202 0.088 Uiso 1 1 calc R . .
C16 C -0.0466(5) -0.0580(6) 0.0646(4) 0.047(2) Uani 1 1 d . . .
H16A H -0.0719 -0.0335 0.0297 0.071 Uiso 1 1 calc R . .
H16B H -0.0853 -0.111 0.0768 0.071 Uiso 1 1 calc R . .
H16C H 0.0104 -0.0907 0.0634 0.071 Uiso 1 1 calc R . .
C35 C 0.4431(5) 0.1907(10) 0.2733(4) 0.066(3) Uani 1 1 d . . .
C23 C 0.2360(5) 0.3639(6) 0.1874(3) 0.0449(19) Uani 1 1 d . . .
H23 H 0.2404 0.4264 0.2084 0.054 Uiso 1 1 calc R . .
C25 C 0.1213(6) 0.3066(9) 0.2387(3) 0.055(2) Uani 1 1 d . . .
C17 C 0.0061(5) 0.0004(8) 0.1574(3) 0.057(3) Uani 1 1 d . . .
H17A H 0.0612 -0.0362 0.1554 0.085 Uiso 1 1 calc R . .
H17B H -0.0337 -0.0489 0.1712 0.085 Uiso 1 1 calc R . .
H17C H 0.0171 0.0627 0.1805 0.085 Uiso 1 1 calc R . .
C33 C 0.4891(6) 0.1389(12) 0.1872(4) 0.090(2) Uani 1 1 d . . .
H33 H 0.5463 0.1598 0.2021 0.108 Uiso 1 1 calc R E .
C9 C 0.3157(6) 0.3538(7) -0.0592(4) 0.063(3) Uani 1 1 d D C .
F2 F 0.3332(5) 0.4863(6) 0.0907(3) 0.105(2) Uani 1 1 d . . .
F1 F 0.3524(5) 0.5269(5) 0.1732(3) 0.113(3) Uani 1 1 d . . .
F3 F 0.4334(4) 0.4138(5) 0.1433(4) 0.113(3) Uani 1 1 d . . .
C31 C 0.5521(6) 0.0911(13) 0.1041(5) 0.090(2) Uani 1 1 d U . .
F4A F 0.1119(9) 0.2050(14) 0.2687(5) 0.091(2) Uani 0.5 1 d P A 1
F5A F 0.1538(11) 0.3639(15) 0.2792(6) 0.091(2) Uani 0.5 1 d P A 1
F6A F 0.0364(9) 0.3150(14) 0.2194(5) 0.091(2) Uani 0.5 1 d P A 1
F4B F 0.0656(9) 0.2235(14) 0.2490(5) 0.091(2) Uani 0.5 1 d P A 2
F5B F 0.1681(11) 0.3151(15) 0.2867(6) 0.091(2) Uani 0.5 1 d P A 2
F6B F 0.0701(9) 0.3921(14) 0.2299(5) 0.091(2) Uani 0.5 1 d P A 2
F13A F 0.5989(13) 0.1681(19) 0.0987(7) 0.114(2) Uani 0.5 1 d PU B 3
F14A F 0.6167(10) 0.0149(15) 0.1407(7) 0.114(2) Uani 0.5 1 d PU B 3
F15A F 0.5237(9) 0.1479(16) 0.0544(6) 0.114(2) Uani 0.5 1 d PU B 3
F13B F 0.6161(12) 0.1744(18) 0.1251(6) 0.114(2) Uani 0.5 1 d PU B 4
F14B F 0.5856(11) 0.0113(16) 0.1016(7) 0.114(2) Uani 0.5 1 d PU B 4
F15B F 0.5386(10) 0.0398(16) 0.0593(7) 0.114(2) Uani 0.5 1 d PU B 4
C13A C 0.3979(10) 0.3787(18) -0.0224(7) 0.067(2) Uani 0.5 1 d PD C 5
H13A H 0.3895 0.4438 -0.0027 0.101 Uiso 0.5 1 calc PR C 5
H13B H 0.4458 0.3897 -0.0423 0.101 Uiso 0.5 1 calc PR C 5
H13C H 0.4121 0.3189 0.0019 0.101 Uiso 0.5 1 calc PR C 5
C14A C 0.3399(14) 0.2569(17) -0.0899(8) 0.067(2) Uani 0.5 1 d P C 5
H14A H 0.3617 0.1994 -0.0656 0.101 Uiso 0.5 1 calc PR C 5
H14B H 0.3852 0.2772 -0.1103 0.101 Uiso 0.5 1 calc PR C 5
H14C H 0.2882 0.2318 -0.1134 0.101 Uiso 0.5 1 calc PR C 5
C13B C 0.3936(13) 0.3186(18) -0.0474(9) 0.067(2) Uani 0.5 1 d P C 6
H13D H 0.3929 0.2512 -0.0281 0.101 Uiso 0.5 1 calc PR C 6
H13E H 0.4291 0.3714 -0.0256 0.101 Uiso 0.5 1 calc PR C 6
H13F H 0.4184 0.3063 -0.0793 0.101 Uiso 0.5 1 calc PR C 6
C14B C 0.2781(13) 0.2760(15) -0.1023(7) 0.067(2) Uani 0.5 1 d PD C 6
H14D H 0.2801 0.2031 -0.0882 0.101 Uiso 0.5 1 calc PR C 6
H14E H 0.3126 0.2794 -0.1307 0.101 Uiso 0.5 1 calc PR C 6
H14F H 0.2176 0.2955 -0.1155 0.101 Uiso 0.5 1 calc PR C 6
C11A C 0.2253(16) 0.4296(18) -0.1373(7) 0.067(2) Uani 0.5 1 d PD D 7
H11A H 0.1955 0.362 -0.1325 0.101 Uiso 0.5 1 calc PR D 7
H11B H 0.2627 0.4203 -0.1641 0.101 Uiso 0.5 1 calc PR D 7
H11C H 0.182 0.4854 -0.1484 0.101 Uiso 0.5 1 calc PR D 7
C12A C 0.351(2) 0.549(3) -0.0822(10) 0.067(2) Uani 0.5 1 d P D 7
H12A H 0.3236 0.6185 -0.0903 0.101 Uiso 0.5 1 calc PR D 7
H12B H 0.3907 0.533 -0.1071 0.101 Uiso 0.5 1 calc PR D 7
H12C H 0.3839 0.5497 -0.0468 0.101 Uiso 0.5 1 calc PR D 7
C11B C 0.2252(15) 0.4650(19) -0.1412(7) 0.067(2) Uani 0.5 1 d PD D 8
H11D H 0.1725 0.4218 -0.1412 0.101 Uiso 0.5 1 calc PR D 8
H11E H 0.2592 0.4359 -0.1667 0.101 Uiso 0.5 1 calc PR D 8
H11F H 0.2087 0.5391 -0.1504 0.101 Uiso 0.5 1 calc PR D 8
C12B C 0.344(2) 0.550(2) -0.0960(10) 0.067(2) Uani 0.5 1 d PD D 8
H12D H 0.311 0.6098 -0.1144 0.101 Uiso 0.5 1 calc PR D 8
H12E H 0.3853 0.5222 -0.1173 0.101 Uiso 0.5 1 calc PR D 8
H12F H 0.3752 0.576 -0.0626 0.101 Uiso 0.5 1 calc PR D 8
F16A F 0.5277(9) 0.2029(11) 0.2896(5) 0.071(2) Uani 0.5 1 d P E 9
F17A F 0.4485(9) 0.1247(15) 0.3125(5) 0.071(2) Uani 0.5 1 d P E 9
F18A F 0.3952(10) 0.2774(17) 0.2814(6) 0.071(2) Uani 0.5 1 d P E 9
F16B F 0.5167(9) 0.2562(11) 0.2827(5) 0.071(2) Uani 0.5 1 d P E 10
F17B F 0.4264(9) 0.0927(15) 0.3046(5) 0.071(2) Uani 0.5 1 d P E 10
F18B F 0.3751(10) 0.2496(17) 0.2878(6) 0.071(2) Uani 0.5 1 d P E 10

loop_
_atom_site_aniso_label
_atom_site_aniso_U_11
_atom_site_aniso_U_22
_atom_site_aniso_U_33
_atom_site_aniso_U_23
_atom_site_aniso_U_13
_atom_site_aniso_U_12
Tb1 0.02249(17) 0.02489(18) 0.02734(18) 0.00104(13) 0.00730(12) 0.00511(12)
I1 0.0424(3) 0.0270(3) 0.0733(4) -0.0112(2) 0.0214(3) 0.0012(2)
O1 0.019(2) 0.025(2) 0.028(2) 0.0019(18) 0.0049(18) 0.0036(17)
O5 0.047(3) 0.030(3) 0.026(2) -0.001(2) 0.006(2) 0.005(2)
O4 0.032(2) 0.036(3) 0.034(3) 0.007(2) 0.011(2) 0.011(2)
O3 0.027(2) 0.043(3) 0.028(2) -0.002(2) 0.003(2) 0.010(2)
O8 0.043(3) 0.023(2) 0.036(3) 0.005(2) 0.015(2) 0.007(2)
O2 0.037(3) 0.030(3) 0.033(2) -0.001(2) 0.008(2) 0.004(2)
N1 0.022(3) 0.021(3) 0.027(3) 0.003(2) 0.005(2) 0.002(2)
C2 0.022(3) 0.024(3) 0.029(3) 0.006(3) 0.001(3) 0.001(3)
N2 0.022(3) 0.028(3) 0.044(3) 0.009(3) 0.010(2) 0.000(2)
F10 0.082(4) 0.054(3) 0.062(3) -0.027(3) 0.009(3) -0.001(3)
N4 0.042(3) 0.031(3) 0.042(3) 0.007(3) 0.021(3) 0.008(3)
O6 0.028(3) 0.059(3) 0.037(3) 0.006(2) 0.004(2) 0.004(2)
F11 0.055(3) 0.054(3) 0.055(3) 0.001(2) 0.017(2) 0.024(2)
C7 0.021(3) 0.026(3) 0.030(3) 0.000(3) 0.001(3) 0.005(3)
C6 0.021(3) 0.025(3) 0.031(3) 0.005(3) 0.004(3) 0.004(3)
C22 0.039(4) 0.036(4) 0.040(4) 0.003(3) -0.003(3) 0.010(3)
O9 0.042(3) 0.029(3) 0.046(3) 0.015(2) 0.006(2) 0.007(2)
O7 0.031(3) 0.059(4) 0.061(4) -0.022(3) 0.014(3) 0.002(2)
C4 0.025(3) 0.021(3) 0.038(4) 0.001(3) 0.005(3) 0.007(3)
C19 0.044(5) 0.042(5) 0.089(7) 0.019(5) 0.034(5) 0.010(4)
C8 0.031(3) 0.024(3) 0.030(3) 0.004(3) 0.004(3) -0.004(3)
F12 0.096(4) 0.055(3) 0.065(3) 0.007(2) 0.055(3) 0.015(3)
F7 0.130(5) 0.047(3) 0.063(3) 0.030(3) 0.046(3) 0.033(3)
C27 0.027(3) 0.033(4) 0.030(3) 0.001(3) 0.004(3) 0.003(3)
C5 0.024(3) 0.020(3) 0.043(4) 0.006(3) 0.005(3) 0.001(3)
C1 0.019(3) 0.022(3) 0.026(3) 0.005(3) 0.002(3) 0.004(3)
F8 0.086(4) 0.078(4) 0.080(4) 0.032(3) 0.059(3) 0.025(3)
C3 0.024(3) 0.025(3) 0.036(4) 0.005(3) 0.007(3) 0.002(3)
F9 0.133(5) 0.094(5) 0.033(3) 0.012(3) 0.005(3) -0.004(4)
C28 0.035(4) 0.031(4) 0.035(4) 0.006(3) 0.010(3) 0.011(3)
N3 0.033(3) 0.032(3) 0.032(3) 0.006(2) 0.008(3) 0.000(3)
C10 0.035(4) 0.043(4) 0.037(4) 0.006(3) 0.017(3) -0.002(3)
C15 0.020(3) 0.027(4) 0.037(4) 0.010(3) 0.005(3) -0.003(3)
C18 0.028(3) 0.027(4) 0.039(4) 0.002(3) 0.005(3) -0.002(3)
C24 0.033(4) 0.044(5) 0.035(4) -0.009(3) 0.001(3) 0.013(3)
C26 0.073(6) 0.044(5) 0.038(4) 0.007(4) 0.024(4) 0.014(4)
C30 0.049(4) 0.030(4) 0.043(4) 0.000(3) 0.010(4) 0.001(4)
C34 0.032(4) 0.059(5) 0.041(4) 0.013(4) 0.004(3) 0.002(4)
C29 0.030(3) 0.028(4) 0.031(4) -0.001(3) 0.004(3) 0.000(3)
C32 0.027(3) 0.161(6) 0.083(4) -0.032(4) 0.009(3) -0.008(3)
C21 0.070(6) 0.025(4) 0.075(6) -0.002(4) 0.011(5) 0.001(4)
C20 0.052(5) 0.040(5) 0.074(6) -0.009(4) -0.025(5) 0.005(4)
C16 0.044(4) 0.025(4) 0.078(6) -0.004(4) 0.027(4) -0.006(3)
C35 0.029(4) 0.119(9) 0.047(5) 0.012(5) -0.004(4) 0.005(5)
C23 0.054(5) 0.038(4) 0.041(4) -0.017(3) 0.003(4) 0.010(4)
C25 0.051(5) 0.080(7) 0.037(5) -0.015(4) 0.012(4) 0.018(5)
C17 0.030(4) 0.078(6) 0.062(5) 0.046(5) 0.008(4) 0.003(4)
C33 0.027(3) 0.161(6) 0.083(4) -0.032(4) 0.009(3) -0.008(3)
C9 0.084(7) 0.051(5) 0.067(6) 0.020(5) 0.053(5) 0.028(5)
F2 0.116(5) 0.089(5) 0.102(5) 0.038(4) -0.008(4) -0.057(4)
F1 0.158(7) 0.051(4) 0.145(6) -0.044(4) 0.066(5) -0.044(4)
F3 0.050(3) 0.062(4) 0.221(9) -0.005(5) 0.007(4) -0.018(3)
C31 0.027(3) 0.161(6) 0.083(4) -0.032(4) 0.009(3) -0.008(3)
F4A 0.079(4) 0.147(7) 0.050(3) -0.008(3) 0.023(3) 0.048(4)
F5A 0.079(4) 0.147(7) 0.050(3) -0.008(3) 0.023(3) 0.048(4)
F6A 0.079(4) 0.147(7) 0.050(3) -0.008(3) 0.023(3) 0.048(4)
F4B 0.079(4) 0.147(7) 0.050(3) -0.008(3) 0.023(3) 0.048(4)
F5B 0.079(4) 0.147(7) 0.050(3) -0.008(3) 0.023(3) 0.048(4)
F6B 0.079(4) 0.147(7) 0.050(3) -0.008(3) 0.023(3) 0.048(4)
F13A 0.079(4) 0.164(5) 0.112(5) -0.022(5) 0.052(4) 0.002(3)
F14A 0.079(4) 0.164(5) 0.112(5) -0.022(5) 0.052(4) 0.002(3)
F15A 0.079(4) 0.164(5) 0.112(5) -0.022(5) 0.052(4) 0.002(3)
F13B 0.079(4) 0.164(5) 0.112(5) -0.022(5) 0.052(4) 0.002(3)
F14B 0.079(4) 0.164(5) 0.112(5) -0.022(5) 0.052(4) 0.002(3)
F15B 0.079(4) 0.164(5) 0.112(5) -0.022(5) 0.052(4) 0.002(3)
C13A 0.068(4) 0.071(5) 0.072(5) 0.011(4) 0.039(4) 0.007(4)
C14A 0.068(4) 0.071(5) 0.072(5) 0.011(4) 0.039(4) 0.007(4)
C13B 0.068(4) 0.071(5) 0.072(5) 0.011(4) 0.039(4) 0.007(4)
C14B 0.068(4) 0.071(5) 0.072(5) 0.011(4) 0.039(4) 0.007(4)
C11A 0.068(4) 0.071(5) 0.072(5) 0.011(4) 0.039(4) 0.007(4)
C12A 0.068(4) 0.071(5) 0.072(5) 0.011(4) 0.039(4) 0.007(4)
C11B 0.068(4) 0.071(5) 0.072(5) 0.011(4) 0.039(4) 0.007(4)
C12B 0.068(4) 0.071(5) 0.072(5) 0.011(4) 0.039(4) 0.007(4)
F16A 0.065(3) 0.095(7) 0.046(2) -0.002(3) -0.010(2) -0.007(4)
F17A 0.065(3) 0.095(7) 0.046(2) -0.002(3) -0.010(2) -0.007(4)
F18A 0.065(3) 0.095(7) 0.046(2) -0.002(3) -0.010(2) -0.007(4)
F16B 0.065(3) 0.095(7) 0.046(2) -0.002(3) -0.010(2) -0.007(4)
F17B 0.065(3) 0.095(7) 0.046(2) -0.002(3) -0.010(2) -0.007(4)
F18B 0.065(3) 0.095(7) 0.046(2) -0.002(3) -0.010(2) -0.007(4)

loop_
_atom_type_symbol
_atom_type_description
_atom_type_scat_dispersion_real
_atom_type_scat_dispersion_imag
_atom_type_scat_source
C C 0.0033 0.0016 'International Tables Vol C Tables 4.2.6.8 and 6.1.1.4'
H H 0 0 'International Tables Vol C Tables 4.2.6.8 and 6.1.1.4'
N N 0.0061 0.0033 'International Tables Vol C Tables 4.2.6.8 and 6.1.1.4'
O O 0.0106 0.006 'International Tables Vol C Tables 4.2.6.8 and 6.1.1.4'
F F 0.0171 0.0103 'International Tables Vol C Tables 4.2.6.8 and 6.1.1.4'
I I -0.4742 1.8119 'International Tables Vol C Tables 4.2.6.8 and 6.1.1.4'
Tb Tb -0.1723 4.1537 'International Tables Vol C Tables 4.2.6.8 and 6.1.1.4'

loop_
_geom_angle_atom_site_label_1
_geom_angle_atom_site_label_2
_geom_angle_atom_site_label_3
_geom_angle
O1 Tb1 O4 94.09(15)
O1 Tb1 O2 103.54(15)
O4 Tb1 O2 144.26(16)
O1 Tb1 O6 146.52(15)
O4 Tb1 O6 72.90(17)
O2 Tb1 O6 75.40(17)
O1 Tb1 O5 87.17(15)
O4 Tb1 O5 71.47(16)
O2 Tb1 O5 139.19(15)
O6 Tb1 O5 115.92(17)
O1 Tb1 O3 75.40(15)
O4 Tb1 O3 82.59(16)
O2 Tb1 O3 72.42(16)
O6 Tb1 O3 72.45(16)
O5 Tb1 O3 147.60(16)
O1 Tb1 O7 143.31(17)
O4 Tb1 O7 104.02(18)
O2 Tb1 O7 79.87(18)
O6 Tb1 O7 70.09(17)
O5 Tb1 O7 69.38(17)
O3 Tb1 O7 137.77(17)
O1 Tb1 O8 76.02(15)
O4 Tb1 O8 141.21(16)
O2 Tb1 O8 74.00(15)
O6 Tb1 O8 132.81(16)
O5 Tb1 O8 70.65(15)
O3 Tb1 O8 128.59(15)
O7 Tb1 O8 69.84(18)
N1 O1 Tb1 135.8(3)
C29 O5 Tb1 129.4(4)
C27 O4 Tb1 132.5(4)
C24 O3 Tb1 131.9(4)
C22 O2 Tb1 132.2(5)
C1 N1 O1 126.5(5)
C1 N1 C15 112.1(5)
O1 N1 C15 120.9(5)
C7 C2 C3 120.0(6)
C7 C2 C1 122.1(6)
C3 C2 C1 117.9(5)
C1 N2 C18 108.1(5)
C8 N4 C9 108.9(6)
C34 O6 Tb1 136.6(5)
C2 C7 C6 120.1(6)
C5 C6 C7 120.6(6)
C5 C6 C8 121.0(6)
C7 C6 C8 118.2(6)
O2 C22 C23 127.0(7)
O2 C22 C21 113.7(7)
C23 C22 C21 119.3(7)
C32 O7 Tb1 135.0(6)
C3 C4 C5 121.2(6)
C3 C4 I1 119.2(5)
C5 C4 I1 119.5(5)
N4 C8 N3 113.2(6)
N4 C8 C6 123.7(6)
N3 C8 C6 123.1(6)
O4 C27 C28 127.0(6)
O4 C27 C26 114.7(6)
C28 C27 C26 118.3(6)
C6 C5 C4 119.1(6)
N1 C1 N2 111.9(5)
N1 C1 C2 126.3(5)
N2 C1 C2 121.8(5)
C4 C3 C2 119.1(6)
C27 C28 C29 121.2(6)
O9 N3 C8 125.5(5)
O9 N3 C10 123.7(5)
C8 N3 C10 110.3(5)
C12B C10 C11A 109.7(14)
C12B C10 N3 113.6(14)
C11A C10 N3 106.3(11)
C12B C10 C12A 13.5(18)
C11A C10 C12A 123.2(15)
N3 C10 C12A 106.9(14)
C12B C10 C11B 96.2(15)
C11A C10 C11B 17.0(13)
N3 C10 C11B 104.0(11)
C12A C10 C11B 109.5(14)
C12B C10 C9 120.7(16)
C11A C10 C9 105.3(10)
N3 C10 C9 100.0(5)
C12A C10 C9 112.6(16)
C11B C10 C9 122.0(11)
N1 C15 C16 109.7(5)
N1 C15 C17 106.8(5)
C16 C15 C17 110.0(7)
N1 C15 C18 100.1(5)
C16 C15 C18 116.1(6)
C17 C15 C18 113.3(6)
N2 C18 C19 110.3(6)
N2 C18 C20 105.5(6)
C19 C18 C20 110.2(7)
N2 C18 C15 102.9(5)
C19 C18 C15 115.6(6)
C20 C18 C15 111.7(6)
O3 C24 C23 128.5(7)
O3 C24 C25 116.2(7)
C23 C24 C25 115.4(7)
F7 C26 F8 107.7(7)
F7 C26 F9 106.4(7)
F8 C26 F9 107.2(7)
F7 C26 C27 114.1(6)
F8 C26 C27 110.8(7)
F9 C26 C27 110.3(7)
F12 C30 F10 107.3(6)
F12 C30 F11 108.4(6)
F10 C30 F11 107.8(6)
F12 C30 C29 110.5(6)
F10 C30 C29 110.0(6)
F11 C30 C29 112.6(6)
O6 C34 C33 126.4(8)
O6 C34 C35 115.4(7)
C33 C34 C35 118.1(8)
O5 C29 C28 127.5(6)
O5 C29 C30 115.5(6)
C28 C29 C30 117.0(6)
O7 C32 C33 127.7(9)
O7 C32 C31 113.3(9)
C33 C32 C31 119.0(9)
F3 C21 F2 104.8(9)
F3 C21 F1 105.2(9)
F2 C21 F1 108.3(8)
F3 C21 C22 112.4(7)
F2 C21 C22 111.5(8)
F1 C21 C22 114.1(8)
F17A C35 F16A 83.4(9)
F17A C35 F18A 110.8(12)
F16A C35 F18A 113.6(12)
F17A C35 F18B 94.7(12)
F16A C35 F18B 127.7(14)
F18A C35 F18B 21.5(10)
F17A C35 F16B 106.5(9)
F16A C35 F16B 29.8(7)
F18A C35 F16B 87.6(11)
F18B C35 F16B 106.2(12)
F17A C35 F17B 20.6(7)
F16A C35 F17B 99.6(10)
F18A C35 F17B 114.9(11)
F18B C35 F17B 94.7(10)
F16B C35 F17B 125.8(10)
F17A C35 C34 119.5(11)
F16A C35 C34 113.8(9)
F18A C35 C34 112.6(10)
F18B C35 C34 112.2(9)
F16B C35 C34 115.2(9)
F17B C35 C34 101.0(9)
C24 C23 C22 121.5(7)
F5A C25 F6B 81.0(10)
F5A C25 F6A 119.4(10)
F6B C25 F6A 49.1(9)
F5A C25 F5B 29.1(10)
F6B C25 F5B 108.5(11)
F6A C25 F5B 134.2(10)
F5A C25 F4B 115.0(12)
F6B C25 F4B 104.8(11)
F6A C25 F4B 61.9(10)
F5B C25 F4B 98.0(11)
F5A C25 F4A 95.8(11)
F6B C25 F4A 131.3(11)
F6A C25 F4A 95.1(11)
F5B C25 F4A 70.7(10)
F4B C25 F4A 33.5(7)
F5A C25 C24 119.7(10)
F6B C25 C24 115.3(9)
F6A C25 C24 112.4(8)
F5B C25 C24 113.3(9)
F4B C25 C24 115.1(8)
F4A C25 C24 108.3(8)
C34 C33 C32 121.1(9)
C13B C9 C13A 40.6(12)
C13B C9 C14B 101.3(14)
C13A C9 C14B 141.9(13)
C13B C9 C14A 63.4(13)
C13A C9 C14A 104.0(13)
C14B C9 C14A 37.9(10)
C13B C9 N4 117.1(11)
C13A C9 N4 102.8(9)
C14B C9 N4 95.8(9)
C14A C9 N4 112.5(10)
C13B C9 C10 130.3(12)
C13A C9 C10 107.6(11)
C14B C9 C10 99.1(10)
C14A C9 C10 123.0(10)
N4 C9 C10 105.2(6)
F14B C31 F13A 113.4(15)
F14B C31 F15B 62.0(13)
F13A C31 F15B 107.3(15)
F14B C31 F15A 116.8(15)
F13A C31 F15A 68.0(14)
F15B C31 F15A 58.6(11)
F14B C31 F13B 110.5(14)
F13A C31 F13B 27.9(11)
F15B C31 F13B 132.2(14)
F15A C31 F13B 94.3(15)
F14B C31 C32 119.5(16)
F13A C31 C32 121.7(14)
F15B C31 C32 117.6(10)
F15A C31 C32 105.6(10)
F13B C31 C32 106.8(11)
F14B C31 F14A 41.6(11)
F13A C31 F14A 101.9(13)
F15B C31 F14A 103.6(15)
F15A C31 F14A 152.3(11)
F13B C31 F14A 82.9(11)
C32 C31 F14A 101.6(11)
C31 F13A F15A 63.8(13)
C31 F15A F13A 48.2(11)
C31 F14B F15B 66.1(15)
F14B F15B C31 51.9(11)
C35 F16A F17A 47.7(7)
C35 F17A F16A 48.9(7)

loop_
_geom_bond_atom_site_label_1
_geom_bond_atom_site_label_2
_geom_bond_distance
Tb1 O1 2.275(4)
Tb1 O4 2.343(4)
Tb1 O2 2.348(5)
Tb1 O6 2.369(5)
Tb1 O5 2.371(4)
Tb1 O3 2.383(4)
Tb1 O7 2.392(5)
Tb1 O8 2.422(4)
I1 C4 2.084(6)
O1 N1 1.341(6)
O5 C29 1.246(8)
O4 C27 1.253(8)
O3 C24 1.230(9)
O2 C22 1.255(9)
N1 C1 1.302(8)
N1 C15 1.498(7)
C2 C7 1.383(9)
C2 C3 1.406(9)
C2 C1 1.469(8)
N2 C1 1.363(8)
N2 C18 1.482(8)
F10 C30 1.321(9)
N4 C8 1.289(8)
N4 C9 1.503(9)
O6 C34 1.243(9)
F11 C30 1.327(9)
C7 C6 1.388(9)
C6 C5 1.386(9)
C6 C8 1.481(9)
C22 C23 1.398(11)
C22 C21 1.509(12)
O9 N3 1.272(7)
O7 C32 1.235(11)
C4 C3 1.381(9)
C4 C5 1.391(9)
C19 C18 1.515(10)
C8 N3 1.387(8)
F12 C30 1.321(8)
F7 C26 1.310(9)
C27 C28 1.378(9)
C27 C26 1.529(10)
F8 C26 1.320(10)
F9 C26 1.321(10)
C28 C29 1.386(9)
N3 C10 1.494(8)
C10 C12B 1.489(18)
C10 C11A 1.491(17)
C10 C12A 1.50(3)
C10 C11B 1.519(17)
C10 C9 1.548(11)
C15 C16 1.507(10)
C15 C17 1.516(10)
C15 C18 1.558(9)
C18 C20 1.538(11)
C24 C23 1.385(11)
C24 C25 1.501(10)
C30 C29 1.549(9)
C34 C33 1.379(12)
C34 C35 1.514(13)
C32 C33 1.385(15)
C32 C31 1.543(14)
C21 F3 1.295(10)
C21 F2 1.312(11)
C21 F1 1.316(10)
C35 F17A 1.28(2)
C35 F16A 1.298(16)
C35 F18A 1.32(2)
C35 F18B 1.36(2)
C35 F16B 1.368(18)
C35 F17B 1.48(2)
C25 F5A 1.280(19)
C25 F6B 1.303(16)
C25 F6A 1.313(15)
C25 F5B 1.319(18)
C25 F4B 1.376(18)
C25 F4A 1.479(19)
C9 C13B 1.25(2)
C9 C13A 1.473(10)
C9 C14B 1.495(10)
C9 C14A 1.50(2)
C31 F14B 1.11(2)
C31 F13A 1.20(2)
C31 F15B 1.288(19)
C31 F15A 1.45(2)
C31 F13B 1.45(2)
C31 F14A 1.55(2)
F13A F15A 1.50(2)
F14B F15B 1.24(2)
F16A F17A 1.71(2)

loop_
_geom_hbond_atom_site_label_D
_geom_hbond_atom_site_label_H
_geom_hbond_atom_site_label_A
_geom_hbond_distance_DH
_geom_hbond_distance_HA
_geom_hbond_distance_DA
_geom_hbond_angle_DHA
O8 H8B N4 0.85 1.95 2.756(7) 156.7
O8 H8A O7 0.85 2.39 2.756(7) 106.8
